data_7200010
loop_
_publ_author_name
'Kendrick, John'
'Gourlay, Matthew D.'
'Neumann, Marcus A.'
'Leusen, Frank J. J.'

_publ_section_title
;
 Predicting spontaneous racemate resolution using recent developments in
 crystal structure prediction
;
_journal_issue 11
_journal_name_full CrystEngComm
_journal_page_first 2391
_journal_page_last 2399
_journal_paper_doi 10.1039/b909038j
_journal_volume 11
_journal_year 2009
_space_group_IT_number 14
_symmetry_cell_setting monoclinic
_symmetry_Int_Tables_number 14
_symmetry_space_group_name_Hall '-P 2ybc'
_symmetry_space_group_name_H-M 'P 1 21/c 1'
_cell_angle_alpha 90.000000
_cell_angle_beta 59.909404
_cell_angle_gamma 90.000000
_cell_length_a 9.014105
_cell_length_b 11.530223
_cell_length_c 13.094090
_cell_volume 1177.522
_cod_data_source_file 23HTP_racemic.cif
_cod_data_source_block 23HTP_R_1
_cod_original_sg_symbol_H-M 'P 2_1/c'
_cod_struct_determination_method theoretical
_cod_database_code 7200010

loop_
_symmetry_equiv_pos_site_id
_symmetry_equiv_pos_as_xyz
1 x,y,z
2 -x,y+1/2,-z+1/2
3 -x,-y,-z
4 x,-y+1/2,z+1/2

loop_
_atom_site_label
_atom_site_type_symbol
_atom_site_fract_x
_atom_site_fract_y
_atom_site_fract_z
C1 C 1.117712 0.080788 0.599767
C2 C 0.984690 0.091553 0.731280
C3 C 0.850997 0.178876 0.736442
N4 N 0.957607 0.248494 0.627396
C5 C 1.135237 0.203812 0.550059
O6 O 0.915245 0.350898 0.612035
C7 C 0.703364 0.119584 0.730472
C8 C 0.675443 0.137343 0.635875
H9 H 0.761685 0.191823 0.562252
C10 C 0.534248 0.086440 0.637003
H11 H 0.512341 0.101821 0.563551
C12 C 0.419976 0.017916 0.731104
H13 H 0.306935 -0.019624 0.734361
C14 C 0.449316 -0.001913 0.825276
O15 O 0.340888 -0.067747 0.920147
C16 C 0.590942 0.048715 0.824476
H17 H 0.609886 0.033690 0.899293
C18 C 0.779550 0.257914 0.844809
C19 C 1.180158 0.207068 0.421061
C20 C 1.259185 0.280640 0.568450
H21 H 1.240964 0.047082 0.583936
H22 H 1.071849 0.021965 0.555532
H23 H 0.925684 0.008611 0.772010
H24 H 1.043633 0.126517 0.780586
H25 H 0.249510 -0.100817 0.907113
H26 H 0.687500 0.319664 0.844516
H27 H 0.714506 0.205089 0.924983
H28 H 0.883818 0.306196 0.845569
H29 H 1.089697 0.154550 0.407787
H30 H 1.177758 0.296507 0.393519
H31 H 1.309224 0.171848 0.364612
H32 H 1.242661 0.371380 0.551223
H33 H 1.238037 0.273404 0.658306
H34 H 1.391849 0.255584 0.506360
